data_7226435
loop_
_publ_author_name
'Wang, Xiuli'
'Wu, Xiaomei'
'Liu, Guocheng'
'Lin, Hongyan'
'Wang, Xiang'

_publ_section_title
;
 A series of pyridyl-amide-based ZnII/CdII coordination polymers and their
 polypyrrole-functionalized composite materials for tuning their
 photocatalytic properties
;
_journal_name_full 'RSC Adv.'
_journal_paper_doi 10.1039/C6RA18428F
_journal_year 2016
_chemical_formula_sum 'C30 H24 N4 O9 S Zn'
_chemical_formula_weight 681.96
_space_group_crystal_system triclinic
_space_group_IT_number 2
_space_group_name_Hall '-P 1'
_space_group_name_H-M_alt 'P -1'
_symmetry_space_group_name_Hall '-P 1'
_symmetry_space_group_name_H-M 'P -1'
_atom_sites_solution_hydrogens mixed
_audit_creation_method SHELXL-2014/7
_audit_update_record
;
2016-07-16 deposited with the CCDC.
2016-08-30 downloaded from the CCDC.
;
_cell_angle_alpha 78.314(2)
_cell_angle_beta 70.447(2)
_cell_angle_gamma 65.607(2)
_cell_formula_units_Z 2
_cell_length_a 10.1284(10)
_cell_length_b 12.0926(12)
_cell_length_c 13.4971(14)
_cell_measurement_reflns_used 3665
_cell_measurement_temperature 296(2)
_cell_measurement_theta_max 28.405
_cell_measurement_theta_min 1.606
_cell_volume 1414.7(2)
_computing_structure_refinement 'SHELXL-2014/7 (Sheldrick, 2014)'
_diffrn_ambient_temperature 296(2)
_diffrn_measured_fraction_theta_full 0.999
_diffrn_measured_fraction_theta_max 0.988
_diffrn_measurement_device_type 'CCD area detector'
_diffrn_measurement_method 'phi and omega scans'
_diffrn_radiation_type MoK\a
_diffrn_radiation_wavelength 0.71073
_diffrn_reflns_av_R_equivalents 0.0185
_diffrn_reflns_av_unetI/netI 0.0398
_diffrn_reflns_Laue_measured_fraction_full 0.999
_diffrn_reflns_Laue_measured_fraction_max 0.988
_diffrn_reflns_limit_h_max 13
_diffrn_reflns_limit_h_min -13
_diffrn_reflns_limit_k_max 16
_diffrn_reflns_limit_k_min -16
_diffrn_reflns_limit_l_max 18
_diffrn_reflns_limit_l_min -16
_diffrn_reflns_number 10608
_diffrn_reflns_point_group_measured_fraction_full 0.999
_diffrn_reflns_point_group_measured_fraction_max 0.988
_diffrn_reflns_theta_full 25.242
_diffrn_reflns_theta_max 28.405
_diffrn_reflns_theta_min 1.606
_exptl_absorpt_coefficient_mu 1.007
_exptl_absorpt_correction_type multi-scan
_exptl_absorpt_process_details SADABS
_exptl_crystal_colour colorless
_exptl_crystal_density_diffrn 1.601
_exptl_crystal_density_method 'not measured'
_exptl_crystal_description block
_exptl_crystal_F_000 700
_exptl_crystal_size_max 0.180
_exptl_crystal_size_mid 0.170
_exptl_crystal_size_min 0.160
_exptl_transmission_factor_max 0.855
_exptl_transmission_factor_min 0.840
_refine_diff_density_max 0.960
_refine_diff_density_min -1.230
_refine_diff_density_rms 0.079
_refine_ls_extinction_method none
_refine_ls_goodness_of_fit_ref 1.000
_refine_ls_hydrogen_treatment constr
_refine_ls_matrix_type full
_refine_ls_number_parameters 406
_refine_ls_number_reflns 7023
_refine_ls_number_restraints 1
_refine_ls_restrained_S_all 1.107
_refine_ls_R_factor_all 0.0660
_refine_ls_R_factor_gt 0.0457
_refine_ls_shift/su_max 0.002
_refine_ls_shift/su_mean 0.000
_refine_ls_structure_factor_coef Fsqd
_refine_ls_weighting_details 'w=1/[\s^2^(Fo^2^)+(0.0775P)^2^+0.7752P] where P=(Fo^2^+2Fc^2^)/3'
_refine_ls_weighting_scheme calc
_refine_ls_wR_factor_gt 0.1241
_refine_ls_wR_factor_ref 0.1359
_reflns_Friedel_coverage 0.000
_reflns_number_gt 5280
_reflns_number_total 7023
_reflns_threshold_expression 'I > 2\s(I)'
_cod_data_source_file c6ra18428f2.cif
_cod_data_source_block 4
_cod_depositor_comments
;
The following automatic conversions were performed:

'_exptl_absorpt_correction_type' value 'Multi-scan' changed to
'multi-scan' according to
/usr/data/users/saulius/crontab/automatic-downloads/rss-feeds/RSC/lib/dictionaries/cif_core.dic
dictionary named 'cif_core.dic' version 2.4.2 from 2011-04-26.

Automatic conversion script
Id: cif_fix_values 4268 2015-11-12 08:31:59Z antanas 
;
_cod_database_code 7226435
_shelx_shelxl_version_number 2014/7
_shelx_space_group_comment
;
The symmetry employed for this shelxl refinement is uniquely defined
by the following loop, which should always be used as a source of
symmetry information in preference to the above space-group names.
They are only intended as comments.
;
_shelx_estimated_absorpt_t_min 0.840
_shelx_estimated_absorpt_t_max 0.855

loop_
_space_group_symop_operation_xyz
'x, y, z'
'-x, -y, -z'

loop_
_atom_site_label
_atom_site_type_symbol
_atom_site_fract_x
_atom_site_fract_y
_atom_site_fract_z
_atom_site_U_iso_or_equiv
_atom_site_adp_type
_atom_site_occupancy
_atom_site_site_symmetry_order
_atom_site_calc_flag
_atom_site_refinement_flags_posn
_atom_site_refinement_flags_adp
Zn1 Zn -0.01770(3) 0.02118(3) 0.20439(3) 0.03292(11) Uani 1 1 d . .
S1 S -0.52837(7) 0.00026(7) 0.18701(6) 0.03315(17) Uani 1 1 d . .
O1 O -0.1056(2) -0.0585(2) 0.14641(17) 0.0407(5) Uani 1 1 d . .
N1 N -0.0956(3) 0.0729(2) 0.35845(18) 0.0311(5) Uani 1 1 d . .
C1 C -0.2492(3) -0.0110(3) 0.1793(2) 0.0343(6) Uani 1 1 d . .
O1W O 0.7973(3) 0.7263(3) 0.7084(2) 0.0640(7) Uani 1 1 d . .
H1WA H 0.8070 0.6780 0.7631 0.077 Uiso 1 1 d R U
H1WB H 0.7356 0.7962 0.7286 0.077 Uiso 1 1 d DR U
N2 N 0.0098(3) 0.2333(2) 0.5028(2) 0.0403(6) Uani 1 1 d . .
H2A H 0.0609 0.2638 0.4482 0.048 Uiso 1 1 calc R U
C2 C -0.3356(3) -0.0625(2) 0.1447(2) 0.0290(5) Uani 1 1 d . .
O2 O -0.3190(3) 0.0745(2) 0.23803(19) 0.0500(6) Uani 1 1 d . .
O2W O 0.5732(5) 0.8693(5) 0.5872(4) 0.1412(18) Uani 1 1 d . .
H2WA H 0.6359 0.8075 0.6112 0.169 Uiso 1 1 d DR U
H2WB H 0.4966 0.8994 0.6383 0.169 Uiso 1 1 d R U
O3 O -0.7091(2) -0.15055(19) 0.06821(18) 0.0424(5) Uani 1 1 d . .
N3 N 0.7228(3) 0.3805(2) 0.9369(2) 0.0384(6) Uani 1 1 d . .
H3B H 0.6934 0.3252 0.9316 0.046 Uiso 1 1 calc R U
C3 C -0.2866(3) -0.1534(3) 0.0810(2) 0.0354(6) Uani 1 1 d . .
H3A H -0.1851 -0.1981 0.0508 0.042 Uiso 1 1 calc R U
N4 N 0.9375(3) 0.1942(2) 1.12071(18) 0.0334(5) Uani 1 1 d . .
O4 O -0.8061(2) -0.0109(2) 0.18425(18) 0.0421(5) Uani 1 1 d . .
C4 C -0.4063(3) -0.1730(3) 0.0652(2) 0.0339(6) Uani 1 1 d . .
H4A H -0.3926 -0.2313 0.0234 0.041 Uiso 1 1 calc R U
O5 O -0.0478(3) 0.2038(2) 0.68092(18) 0.0549(6) Uani 1 1 d . .
C5 C -0.5441(3) -0.0962(2) 0.1187(2) 0.0259(5) Uani 1 1 d . .
O6 O 0.3221(3) 0.5411(2) 0.6136(2) 0.0534(7) Uani 1 1 d . .
C6 C -0.6973(3) -0.0863(2) 0.1221(2) 0.0281(5) Uani 1 1 d . .
O7 O 0.7122(3) 0.5723(2) 0.8796(2) 0.0616(7) Uani 1 1 d . .
C7 C -0.2180(3) 0.0591(3) 0.4299(2) 0.0395(7) Uani 1 1 d . .
H7A H -0.2693 0.0216 0.4115 0.047 Uiso 1 1 calc R U
C8 C -0.2698(4) 0.0986(3) 0.5294(3) 0.0484(8) Uani 1 1 d . .
H8A H -0.3541 0.0864 0.5774 0.058 Uiso 1 1 calc R U
C9 C -0.1976(4) 0.1562(3) 0.5586(3) 0.0451(7) Uani 1 1 d . .
H9A H -0.2321 0.1834 0.6258 0.054 Uiso 1 1 calc R U
C10 C -0.0718(3) 0.1725(3) 0.4849(2) 0.0342(6) Uani 1 1 d . .
C11 C -0.0240(3) 0.1269(3) 0.3878(2) 0.0334(6) Uani 1 1 d . .
H11A H 0.0632 0.1341 0.3398 0.040 Uiso 1 1 calc R U
C12 C 0.0154(4) 0.2482(3) 0.5986(2) 0.0396(7) Uani 1 1 d . .
C13 C 0.1044(3) 0.3214(3) 0.5979(2) 0.0370(6) Uani 1 1 d . .
C14 C 0.2355(4) 0.4593(3) 0.5175(3) 0.0446(7) Uani 1 1 d . .
H14A H 0.2720 0.5045 0.4583 0.053 Uiso 1 1 calc R U
C15 C 0.2566(4) 0.4609(3) 0.6123(3) 0.0405(7) Uani 1 1 d . .
C16 C 0.2047(4) 0.3923(3) 0.7005(3) 0.0492(8) Uani 1 1 d . .
H16A H 0.2209 0.3924 0.7643 0.059 Uiso 1 1 calc R U
C17 C 0.1287(4) 0.3238(3) 0.6924(3) 0.0438(7) Uani 1 1 d . .
H17A H 0.0931 0.2784 0.7517 0.053 Uiso 1 1 calc R U
C18 C 0.1593(4) 0.3900(3) 0.5103(3) 0.0461(8) Uani 1 1 d . .
H18A H 0.1447 0.3893 0.4460 0.055 Uiso 1 1 calc R U
C19 C 0.4081(4) 0.5203(3) 0.6808(2) 0.0393(7) Uani 1 1 d . .
C20 C 0.5001(4) 0.4049(3) 0.7096(3) 0.0471(8) Uani 1 1 d . .
H20A H 0.5020 0.3364 0.6870 0.057 Uiso 1 1 calc R U
C21 C 0.5893(4) 0.3929(3) 0.7727(3) 0.0440(7) Uani 1 1 d . .
H21A H 0.6519 0.3157 0.7920 0.053 Uiso 1 1 calc R U
C22 C 0.5869(3) 0.4941(3) 0.8076(2) 0.0344(6) Uani 1 1 d . .
C23 C 0.4962(3) 0.6095(3) 0.7750(2) 0.0356(6) Uani 1 1 d . .
H23A H 0.4961 0.6783 0.7957 0.043 Uiso 1 1 calc R U
C24 C 0.4066(3) 0.6228(3) 0.7122(2) 0.0368(6) Uani 1 1 d . .
H24A H 0.3458 0.7000 0.6913 0.044 Uiso 1 1 calc R U
C25 C 0.6800(4) 0.4858(3) 0.8772(2) 0.0389(7) Uani 1 1 d . .
C26 C 0.8107(3) 0.3517(3) 1.0071(2) 0.0334(6) Uani 1 1 d . .
C27 C 0.8512(4) 0.4342(3) 1.0364(3) 0.0446(7) Uani 1 1 d . .
H27A H 0.8186 0.5156 1.0112 0.054 Uiso 1 1 calc R U
C28 C 0.9416(4) 0.3920(3) 1.1043(3) 0.0474(8) Uani 1 1 d . .
H28A H 0.9737 0.4445 1.1230 0.057 Uiso 1 1 calc R U
C29 C 0.9832(4) 0.2736(3) 1.1435(2) 0.0406(7) Uani 1 1 d . .
H29A H 1.0456 0.2464 1.1877 0.049 Uiso 1 1 calc R U
C30 C 0.8549(3) 0.2326(3) 1.0526(2) 0.0325(6) Uani 1 1 d . .
H30A H 0.8256 0.1776 1.0347 0.039 Uiso 1 1 calc R U

loop_
_atom_site_aniso_label
_atom_site_aniso_U_11
_atom_site_aniso_U_22
_atom_site_aniso_U_33
_atom_site_aniso_U_23
_atom_site_aniso_U_13
_atom_site_aniso_U_12
Zn1 0.02468(17) 0.0465(2) 0.0374(2) -0.00891(14) -0.01147(13) -0.01796(14)
S1 0.0248(3) 0.0440(4) 0.0390(4) -0.0120(3) -0.0093(3) -0.0167(3)
O1 0.0310(11) 0.0532(13) 0.0520(13) -0.0021(10) -0.0187(9) -0.0247(10)
N1 0.0323(12) 0.0364(12) 0.0319(12) 0.0004(9) -0.0140(9) -0.0170(10)
C1 0.0356(15) 0.0464(16) 0.0342(15) 0.0071(12) -0.0168(12) -0.0272(13)
O1W 0.0806(19) 0.0713(17) 0.0536(16) -0.0030(13) -0.0135(14) -0.0464(16)
N2 0.0569(16) 0.0474(14) 0.0321(13) -0.0012(11) -0.0156(11) -0.0327(13)
C2 0.0233(12) 0.0400(14) 0.0316(13) 0.0016(11) -0.0110(10) -0.0188(11)
O2 0.0468(13) 0.0666(15) 0.0543(14) -0.0184(12) -0.0145(11) -0.0317(12)
O2W 0.082(3) 0.167(5) 0.164(5) -0.059(4) -0.004(3) -0.040(3)
O3 0.0458(12) 0.0457(12) 0.0571(14) -0.0004(10) -0.0310(10) -0.0263(10)
N3 0.0504(15) 0.0401(13) 0.0435(14) 0.0063(11) -0.0270(12) -0.0285(12)
C3 0.0235(13) 0.0429(16) 0.0451(16) -0.0079(13) -0.0102(12) -0.0149(12)
N4 0.0335(12) 0.0451(13) 0.0307(12) -0.0012(10) -0.0115(10) -0.0224(11)
O4 0.0240(10) 0.0576(13) 0.0518(13) -0.0101(10) -0.0114(9) -0.0188(10)
C4 0.0300(14) 0.0381(15) 0.0419(16) -0.0081(12) -0.0126(12) -0.0163(12)
O5 0.0693(17) 0.0794(17) 0.0371(12) -0.0008(12) -0.0176(11) -0.0475(15)
C5 0.0265(12) 0.0328(13) 0.0288(13) 0.0020(10) -0.0133(10) -0.0187(11)
O6 0.0753(17) 0.0424(12) 0.0700(17) 0.0148(11) -0.0531(14) -0.0316(12)
C6 0.0259(13) 0.0333(13) 0.0336(14) 0.0078(11) -0.0157(11) -0.0183(11)
O7 0.100(2) 0.0525(14) 0.0700(17) 0.0210(12) -0.0554(16) -0.0516(15)
C7 0.0382(16) 0.0511(18) 0.0398(16) 0.0045(13) -0.0165(13) -0.0261(14)
C8 0.0389(17) 0.078(2) 0.0367(16) -0.0018(16) -0.0063(13) -0.0347(17)
C9 0.0415(17) 0.063(2) 0.0349(16) -0.0089(14) -0.0095(13) -0.0227(16)
C10 0.0421(16) 0.0353(14) 0.0346(15) 0.0008(11) -0.0199(12) -0.0178(13)
C11 0.0351(15) 0.0391(15) 0.0334(14) 0.0006(11) -0.0126(11) -0.0203(13)
C12 0.0469(18) 0.0413(16) 0.0395(16) -0.0043(13) -0.0185(14) -0.0195(14)
C13 0.0441(17) 0.0358(15) 0.0407(16) -0.0046(12) -0.0203(13) -0.0169(13)
C14 0.055(2) 0.0445(17) 0.0445(18) 0.0022(14) -0.0212(15) -0.0251(16)
C15 0.0464(17) 0.0334(15) 0.0539(19) -0.0014(13) -0.0286(15) -0.0161(13)
C16 0.073(2) 0.0519(19) 0.0439(18) 0.0007(15) -0.0337(17) -0.0322(18)
C17 0.060(2) 0.0453(17) 0.0383(16) 0.0012(13) -0.0221(15) -0.0265(16)
C18 0.063(2) 0.0524(19) 0.0386(17) -0.0050(14) -0.0224(15) -0.0297(17)
C19 0.0471(17) 0.0384(15) 0.0439(17) 0.0062(13) -0.0251(14) -0.0218(14)
C20 0.065(2) 0.0332(15) 0.059(2) -0.0029(14) -0.0372(18) -0.0182(15)
C21 0.057(2) 0.0335(15) 0.0521(19) 0.0038(13) -0.0339(16) -0.0156(14)
C22 0.0391(16) 0.0356(15) 0.0358(15) 0.0019(12) -0.0155(12) -0.0193(13)
C23 0.0399(16) 0.0331(14) 0.0407(16) -0.0005(12) -0.0133(12) -0.0196(13)
C24 0.0370(15) 0.0311(14) 0.0465(17) 0.0029(12) -0.0167(13) -0.0155(12)
C25 0.0487(18) 0.0430(16) 0.0379(16) 0.0047(13) -0.0203(13) -0.0268(14)
C26 0.0379(15) 0.0452(16) 0.0285(13) 0.0015(12) -0.0126(11) -0.0259(13)
C27 0.061(2) 0.0457(17) 0.0461(18) 0.0024(14) -0.0239(16) -0.0335(16)
C28 0.065(2) 0.059(2) 0.0453(18) -0.0011(15) -0.0224(16) -0.0443(18)
C29 0.0443(17) 0.061(2) 0.0354(15) 0.0026(14) -0.0206(13) -0.0336(16)
C30 0.0344(14) 0.0422(15) 0.0327(14) -0.0029(11) -0.0128(11) -0.0229(13)

loop_
_atom_type_symbol
_atom_type_description
_atom_type_scat_dispersion_real
_atom_type_scat_dispersion_imag
_atom_type_scat_source
C C 0.0033 0.0016 'International Tables Vol C Tables 4.2.6.8 and 6.1.1.4'
H H 0.0000 0.0000 'International Tables Vol C Tables 4.2.6.8 and 6.1.1.4'
N N 0.0061 0.0033 'International Tables Vol C Tables 4.2.6.8 and 6.1.1.4'
O O 0.0106 0.0060 'International Tables Vol C Tables 4.2.6.8 and 6.1.1.4'
S S 0.1246 0.1234 'International Tables Vol C Tables 4.2.6.8 and 6.1.1.4'
Zn Zn 0.2839 1.4301 'International Tables Vol C Tables 4.2.6.8 and 6.1.1.4'

loop_
_geom_angle_atom_site_label_1
_geom_angle_atom_site_label_2
_geom_angle_atom_site_label_3
_geom_angle
_geom_angle_site_symmetry_1
_geom_angle_site_symmetry_3
O4 Zn1 O1 129.12(9) 1_655 .
O4 Zn1 N1 96.41(9) 1_655 .
O1 Zn1 N1 125.40(9) . .
O4 Zn1 N4 94.88(9) 1_655 1_454
O1 Zn1 N4 103.64(9) . 1_454
N1 Zn1 N4 99.94(9) . 1_454
C2 S1 C5 91.69(13) . .
C1 O1 Zn1 109.52(19) . .
C11 N1 C7 117.3(2) . .
C11 N1 Zn1 119.10(19) . .
C7 N1 Zn1 123.54(19) . .
O2 C1 O1 123.7(2) . .
O2 C1 C2 119.3(3) . .
O1 C1 C2 117.0(3) . .
C12 N2 C10 126.1(3) . .
C3 C2 C1 130.4(2) . .
C3 C2 S1 111.61(19) . .
C1 C2 S1 118.0(2) . .
C25 N3 C26 126.8(2) . .
C2 C3 C4 112.9(3) . .
C30 N4 C29 118.1(2) . .
C30 N4 Zn1 123.09(18) . 1_656
C29 N4 Zn1 118.54(19) . 1_656
C6 O4 Zn1 123.85(18) . 1_455
C5 C4 C3 112.0(2) . .
C4 C5 C6 128.8(2) . .
C4 C5 S1 111.85(18) . .
C6 C5 S1 119.3(2) . .
C19 O6 C15 122.0(2) . .
O3 C6 O4 125.7(2) . .
O3 C6 C5 119.5(3) . .
O4 C6 C5 114.8(2) . .
N1 C7 C8 122.1(3) . .
C7 C8 C9 120.4(3) . .
C8 C9 C10 118.1(3) . .
C11 C10 C9 118.0(3) . .
C11 C10 N2 117.9(3) . .
C9 C10 N2 124.1(3) . .
N1 C11 C10 124.0(3) . .
O5 C12 N2 122.2(3) . .
O5 C12 C13 121.5(3) . .
N2 C12 C13 116.4(3) . .
C17 C13 C18 118.1(3) . .
C17 C13 C12 117.2(3) . .
C18 C13 C12 124.6(3) . .
C15 C14 C18 119.6(3) . .
C14 C15 C16 120.6(3) . .
C14 C15 O6 115.2(3) . .
C16 C15 O6 124.1(3) . .
C17 C16 C15 119.3(3) . .
C16 C17 C13 121.4(3) . .
C14 C18 C13 121.0(3) . .
O6 C19 C24 115.9(3) . .
O6 C19 C20 122.9(3) . .
C24 C19 C20 121.0(3) . .
C19 C20 C21 119.0(3) . .
C22 C21 C20 121.1(3) . .
C21 C22 C23 118.7(3) . .
C21 C22 C25 123.1(3) . .
C23 C22 C25 118.2(3) . .
C24 C23 C22 120.8(3) . .
C23 C24 C19 119.4(3) . .
O7 C25 N3 122.6(3) . .
O7 C25 C22 120.6(3) . .
N3 C25 C22 116.7(2) . .
C27 C26 C30 118.3(3) . .
C27 C26 N3 124.7(3) . .
C30 C26 N3 117.0(2) . .
C28 C27 C26 118.2(3) . .
C29 C28 C27 120.0(3) . .
N4 C29 C28 122.4(3) . .
N4 C30 C26 122.8(2) . .

loop_
_geom_bond_atom_site_label_1
_geom_bond_atom_site_label_2
_geom_bond_distance
_geom_bond_site_symmetry_2
Zn1 O4 1.9447(19) 1_655
Zn1 O1 1.9525(19) .
Zn1 N1 2.088(2) .
Zn1 N4 2.112(2) 1_454
S1 C2 1.709(3) .
S1 C5 1.709(2) .
O1 C1 1.274(4) .
N1 C11 1.341(3) .
N1 C7 1.342(4) .
C1 O2 1.244(4) .
C1 C2 1.488(3) .
N2 C12 1.362(4) .
N2 C10 1.411(3) .
C2 C3 1.358(4) .
O3 C6 1.229(3) .
N3 C25 1.350(4) .
N3 C26 1.409(3) .
C3 C4 1.414(3) .
N4 C30 1.335(3) .
N4 C29 1.346(4) .
N4 Zn1 2.112(2) 1_656
O4 C6 1.269(4) .
O4 Zn1 1.9447(19) 1_455
C4 C5 1.363(4) .
O5 C12 1.224(4) .
C5 C6 1.492(3) .
O6 C19 1.379(3) .
O6 C15 1.388(3) .
O7 C25 1.226(4) .
C7 C8 1.375(5) .
C8 C9 1.379(4) .
C9 C10 1.391(4) .
C10 C11 1.379(4) .
C12 C13 1.499(4) .
C13 C17 1.386(4) .
C13 C18 1.392(4) .
C14 C15 1.372(4) .
C14 C18 1.388(4) .
C15 C16 1.386(5) .
C16 C17 1.382(4) .
C19 C24 1.382(4) .
C19 C20 1.384(4) .
C20 C21 1.386(4) .
C21 C22 1.385(4) .
C22 C23 1.396(4) .
C22 C25 1.502(4) .
C23 C24 1.380(4) .
C26 C27 1.388(4) .
C26 C30 1.395(4) .
C27 C28 1.387(4) .
C28 C29 1.361(5) .
